data_7003654
loop_
_publ_author_name
'Santra, Bidyut Kumar'
'Chen, Jia-Li'
'Sarkar, Bijay'
'Liu, C. W.'

_publ_section_title
;
 The coordination chemistry of selenophosphite ligands. Synthesis and
 characterization of heterometallic tetranuclear clusters
 [M{CpFe(CO)2P(Se)(OR)2}3](PF6) (M = Cu, Ag; R = nPr, iPr) and
 [Cu(\m-X) {CpFe(CO)2P(Se)(OiPr)2}]2 (X = Cl, Br)
;
_journal_issue 17
_journal_name_full 'Dalton Transactions'
_journal_page_first 2270
_journal_page_last 2276
_journal_paper_doi 10.1039/b717963d
_journal_year 2008
_chemical_formula_sum 'C13 H19 Br Cu Fe O4 P Se'
_chemical_formula_weight 548.51
_chemical_name_systematic
;
?
;
_space_group_IT_number 14
_symmetry_cell_setting monoclinic
_symmetry_space_group_name_Hall '-P 2yn'
_symmetry_space_group_name_H-M 'P 1 21/n 1'
_atom_sites_solution_hydrogens geom
_atom_sites_solution_primary direct
_atom_sites_solution_secondary difmap
_audit_creation_method SHELXL-97
_cell_angle_alpha 90.00
_cell_angle_beta 94.726(4)
_cell_angle_gamma 90.00
_cell_formula_units_Z 4
_cell_length_a 9.4601(9)
_cell_length_b 17.7641(15)
_cell_length_c 11.7681(10)
_cell_measurement_temperature 298(2)
_cell_volume 1970.9(3)
_computing_cell_refinement 'Bruker XSCANS'
_computing_data_collection 'Bruker XSCANS'
_computing_data_reduction 'Bruker SHELXTL'
_computing_molecular_graphics 'Bruker SHELXTL'
_computing_publication_material 'Bruker SHELXTL'
_computing_structure_refinement 'SHELXL-97 (Sheldrick, 1997)'
_computing_structure_solution 'SHELXS-97 (Sheldrick, 1990)'
_diffrn_ambient_temperature 298(2)
_diffrn_measured_fraction_theta_full 0.997
_diffrn_measured_fraction_theta_max 0.997
_diffrn_measurement_device_type 'CCD area detector'
_diffrn_measurement_method 'phi and omega scans'
_diffrn_radiation_monochromator graphite
_diffrn_radiation_source 'fine-focus sealed tube'
_diffrn_radiation_type MoK\a
_diffrn_radiation_wavelength 0.71073
_diffrn_reflns_av_R_equivalents 0.1362
_diffrn_reflns_av_sigmaI/netI 0.1579
_diffrn_reflns_limit_h_max 12
_diffrn_reflns_limit_h_min -12
_diffrn_reflns_limit_k_max 23
_diffrn_reflns_limit_k_min -23
_diffrn_reflns_limit_l_max 15
_diffrn_reflns_limit_l_min -14
_diffrn_reflns_number 18312
_diffrn_reflns_theta_full 28.31
_diffrn_reflns_theta_max 28.31
_diffrn_reflns_theta_min 2.08
_exptl_absorpt_coefficient_mu 5.780
_exptl_absorpt_correction_T_max 0.5956
_exptl_absorpt_correction_T_min 0.5438
_exptl_absorpt_correction_type multi-scan
_exptl_crystal_colour yellow
_exptl_crystal_density_diffrn 1.849
_exptl_crystal_density_method 'not measured'
_exptl_crystal_description block
_exptl_crystal_F_000 1072
_exptl_crystal_size_max 0.12
_exptl_crystal_size_mid 0.10
_exptl_crystal_size_min 0.10
_refine_diff_density_max 0.529
_refine_diff_density_min -0.434
_refine_diff_density_rms 0.099
_refine_ls_extinction_method none
_refine_ls_goodness_of_fit_ref 0.904
_refine_ls_hydrogen_treatment constr
_refine_ls_matrix_type full
_refine_ls_number_parameters 199
_refine_ls_number_reflns 4901
_refine_ls_number_restraints 0
_refine_ls_restrained_S_all 0.904
_refine_ls_R_factor_all 0.1956
_refine_ls_R_factor_gt 0.0519
_refine_ls_shift/su_max 0.000
_refine_ls_shift/su_mean 0.000
_refine_ls_structure_factor_coef Fsqd
_refine_ls_weighting_details 'calc w=1/[\s^2^(Fo^2^)+(0.0389P)^2^+0.0000P] where P=(Fo^2^+2Fc^2^)/3'
_refine_ls_weighting_scheme calc
_refine_ls_wR_factor_gt 0.0917
_refine_ls_wR_factor_ref 0.1268
_reflns_number_gt 1786
_reflns_number_total 4901
_reflns_threshold_expression >2sigma(I)
_cod_data_source_file b717963d.txt
_cod_data_source_block 6
_cod_depositor_comments
;
The following automatic conversions were performed:
'_symmetry_cell_setting' value 'Monoclinic' changed to 'monoclinic'
according to '/home/saulius/struct/CIF-dictionaries/cif_core.dic'
dictionary named 'cif_core.dic' version 2.4.1 from 2010-06-29.

Automatic conversion script
Id: cif_fix_enum 1527 2010-12-29 10:47:43Z saulius 
;
_cod_original_sg_symbol_H-M P2(1)/n
_cod_database_code 7003654

loop_
_symmetry_equiv_pos_as_xyz
'x, y, z'
'-x+1/2, y+1/2, -z+1/2'
'-x, -y, -z'
'x-1/2, -y-1/2, z-1/2'

loop_
_atom_site_label
_atom_site_type_symbol
_atom_site_fract_x
_atom_site_fract_y
_atom_site_fract_z
_atom_site_U_iso_or_equiv
_atom_site_adp_type
_atom_site_occupancy
_atom_site_symmetry_multiplicity
_atom_site_calc_flag
_atom_site_refinement_flags
_atom_site_disorder_assembly
_atom_site_disorder_group
Se1 Se 0.94710(9) 0.19915(4) 0.08146(6) 0.0679(3) Uani 1 1 d . . .
Fe1 Fe 0.92224(11) 0.34193(5) 0.30325(8) 0.0514(3) Uani 1 1 d . . .
Br1 Br 0.92004(11) 0.03530(5) -0.14762(7) 0.0905(4) Uani 1 1 d . . .
Cu1 Cu 0.98686(11) 0.07314(5) 0.05346(9) 0.0732(3) Uani 1 1 d . . .
P1 P 0.9675(2) 0.22402(10) 0.26267(15) 0.0493(5) Uani 1 1 d . . .
O3 O 0.8556(6) 0.1786(3) 0.3297(4) 0.0813(16) Uani 1 1 d . . .
O4 O 1.1114(6) 0.1958(3) 0.3226(4) 0.0775(16) Uani 1 1 d . . .
O2 O 1.0719(8) 0.4026(4) 0.1191(6) 0.122(3) Uani 1 1 d . . .
C4 C 1.0678(10) 0.3731(6) 0.4374(7) 0.081(3) Uani 1 1 d . . .
H4A H 1.1713 0.3711 0.4371 0.098 Uiso 1 1 calc R . .
C7 C 1.0130(10) 0.3764(4) 0.1913(7) 0.072(2) Uani 1 1 d . . .
C3 C 0.9817(12) 0.4347(5) 0.4046(7) 0.089(3) Uani 1 1 d . . .
H3A H 1.0144 0.4833 0.3773 0.107 Uiso 1 1 calc R . .
C11 C 1.2400(8) 0.1694(5) 0.2760(6) 0.067(2) Uani 1 1 d . . .
H11A H 1.2149 0.1461 0.2016 0.080 Uiso 1 1 calc R . .
O1 O 0.6498(7) 0.3301(3) 0.1701(5) 0.105(2) Uani 1 1 d . . .
C5 C 0.9830(12) 0.3167(5) 0.4722(6) 0.078(3) Uani 1 1 d . . .
H5A H 1.0149 0.2675 0.5021 0.093 Uiso 1 1 calc R . .
C6 C 0.7571(9) 0.3342(4) 0.2216(7) 0.072(2) Uani 1 1 d . . .
C2 C 0.8443(11) 0.4163(6) 0.4212(7) 0.086(3) Uani 1 1 d . . .
H2A H 0.7616 0.4492 0.4076 0.104 Uiso 1 1 calc R . .
C8 C 0.8454(10) 0.0993(5) 0.3424(8) 0.089(3) Uani 1 1 d . . .
H8A H 0.9161 0.0755 0.2978 0.106 Uiso 1 1 calc R . .
C1 C 0.8435(11) 0.3429(6) 0.4619(7) 0.082(3) Uani 1 1 d . . .
H1A H 0.7601 0.3153 0.4833 0.099 Uiso 1 1 calc R . .
C12 C 1.2997(10) 0.1112(5) 0.3563(8) 0.114(4) Uani 1 1 d . . .
H12A H 1.2316 0.0715 0.3619 0.171 Uiso 1 1 calc R . .
H12B H 1.3215 0.1333 0.4301 0.171 Uiso 1 1 calc R . .
H12C H 1.3846 0.0909 0.3289 0.171 Uiso 1 1 calc R . .
C13 C 1.3362(11) 0.2331(5) 0.2612(7) 0.118(4) Uani 1 1 d . . .
H13A H 1.2911 0.2685 0.2084 0.178 Uiso 1 1 calc R . .
H13B H 1.4219 0.2150 0.2322 0.178 Uiso 1 1 calc R . .
H13C H 1.3586 0.2573 0.3334 0.178 Uiso 1 1 calc R . .
C9 C 0.8805(14) 0.0812(6) 0.4647(11) 0.183(6) Uani 1 1 d . . .
H9A H 0.9732 0.1001 0.4886 0.275 Uiso 1 1 calc R . .
H9D H 0.8790 0.0276 0.4751 0.275 Uiso 1 1 calc R . .
H9B H 0.8119 0.1041 0.5096 0.275 Uiso 1 1 calc R . .
C10 C 0.7075(14) 0.0725(6) 0.3010(12) 0.185(6) Uani 1 1 d . . .
H10A H 0.6895 0.0854 0.2219 0.277 Uiso 1 1 calc R . .
H10B H 0.6369 0.0954 0.3440 0.277 Uiso 1 1 calc R . .
H10C H 0.7039 0.0188 0.3095 0.277 Uiso 1 1 calc R . .

loop_
_atom_site_aniso_label
_atom_site_aniso_U_11
_atom_site_aniso_U_22
_atom_site_aniso_U_33
_atom_site_aniso_U_23
_atom_site_aniso_U_13
_atom_site_aniso_U_12
Se1 0.0884(6) 0.0622(5) 0.0502(5) -0.0187(4) -0.0130(4) 0.0170(5)
Fe1 0.0550(7) 0.0509(6) 0.0475(6) -0.0146(5) -0.0004(5) 0.0003(5)
Br1 0.1235(9) 0.0726(6) 0.0718(6) -0.0245(4) -0.0132(5) 0.0257(6)
Cu1 0.0677(7) 0.0620(6) 0.0906(8) -0.0272(5) 0.0102(5) 0.0019(5)
P1 0.0531(13) 0.0456(11) 0.0489(11) -0.0074(8) 0.0021(9) 0.0029(9)
O3 0.098(4) 0.061(3) 0.087(4) -0.005(3) 0.021(3) -0.021(3)
O4 0.067(4) 0.109(4) 0.054(3) -0.017(3) -0.006(3) 0.036(3)
O2 0.155(7) 0.112(6) 0.104(5) 0.003(4) 0.046(5) -0.040(5)
C4 0.067(6) 0.097(7) 0.075(6) -0.030(5) -0.023(5) -0.005(6)
C7 0.100(7) 0.046(5) 0.072(6) -0.016(4) 0.011(5) -0.012(5)
C3 0.108(9) 0.081(7) 0.076(7) -0.035(5) -0.008(6) -0.020(7)
C11 0.050(5) 0.093(6) 0.057(5) -0.030(4) 0.005(4) 0.005(5)
O1 0.079(5) 0.106(5) 0.122(5) -0.033(4) -0.039(4) 0.025(4)
C5 0.117(9) 0.078(6) 0.036(5) -0.018(4) -0.004(5) 0.036(7)
C6 0.069(6) 0.055(5) 0.091(6) -0.016(4) -0.001(5) 0.012(4)
C2 0.084(8) 0.101(8) 0.072(6) -0.054(6) -0.003(5) 0.035(6)
C8 0.091(7) 0.064(6) 0.114(8) 0.006(5) 0.031(6) -0.014(5)
C1 0.094(8) 0.082(7) 0.073(6) -0.031(5) 0.020(5) -0.002(6)
C12 0.096(8) 0.091(7) 0.152(10) 0.015(7) -0.012(7) 0.033(6)
C13 0.125(9) 0.145(9) 0.085(7) -0.015(6) 0.007(6) -0.070(8)
C9 0.191(15) 0.155(12) 0.207(15) 0.116(11) 0.033(11) -0.010(10)
C10 0.140(12) 0.159(12) 0.252(16) -0.016(11) -0.006(11) -0.089(10)

loop_
_atom_type_symbol
_atom_type_description
_atom_type_scat_dispersion_real
_atom_type_scat_dispersion_imag
_atom_type_scat_source
C C 0.0033 0.0016 'International Tables Vol C Tables 4.2.6.8 and 6.1.1.4'
H H 0.0000 0.0000 'International Tables Vol C Tables 4.2.6.8 and 6.1.1.4'
O O 0.0106 0.0060 'International Tables Vol C Tables 4.2.6.8 and 6.1.1.4'
P P 0.1023 0.0942 'International Tables Vol C Tables 4.2.6.8 and 6.1.1.4'
Fe Fe 0.3463 0.8444 'International Tables Vol C Tables 4.2.6.8 and 6.1.1.4'
Cu Cu 0.3201 1.2651 'International Tables Vol C Tables 4.2.6.8 and 6.1.1.4'
Se Se -0.0929 2.2259 'International Tables Vol C Tables 4.2.6.8 and 6.1.1.4'
Br Br -0.2901 2.4595 'International Tables Vol C Tables 4.2.6.8 and 6.1.1.4'

loop_
_geom_angle_atom_site_label_1
_geom_angle_atom_site_label_2
_geom_angle_atom_site_label_3
_geom_angle
_geom_angle_site_symmetry_1
_geom_angle_site_symmetry_3
_geom_angle_publ_flag
P1 Se1 Cu1 109.68(6) . . ?
C7 Fe1 C6 94.9(4) . . ?
C7 Fe1 C1 156.5(3) . . ?
C6 Fe1 C1 97.1(4) . . ?
C7 Fe1 C5 133.3(4) . . ?
C6 Fe1 C5 131.8(4) . . ?
C1 Fe1 C5 39.4(3) . . ?
C7 Fe1 C4 98.2(4) . . ?
C6 Fe1 C4 158.6(4) . . ?
C1 Fe1 C4 65.0(4) . . ?
C5 Fe1 C4 38.4(3) . . ?
C7 Fe1 C3 91.6(4) . . ?
C6 Fe1 C3 123.8(4) . . ?
C1 Fe1 C3 65.0(4) . . ?
C5 Fe1 C3 65.3(3) . . ?
C4 Fe1 C3 39.3(3) . . ?
C7 Fe1 C2 120.1(4) . . ?
C6 Fe1 C2 93.8(4) . . ?
C1 Fe1 C2 39.0(3) . . ?
C5 Fe1 C2 65.5(3) . . ?
C4 Fe1 C2 65.0(3) . . ?
C3 Fe1 C2 38.3(3) . . ?
C7 Fe1 P1 93.1(2) . . ?
C6 Fe1 P1 89.3(2) . . ?
C1 Fe1 P1 107.2(3) . . ?
C5 Fe1 P1 87.6(2) . . ?
C4 Fe1 P1 106.8(3) . . ?
C3 Fe1 P1 146.1(3) . . ?
C2 Fe1 P1 146.2(3) . . ?
Cu1 Br1 Cu1 73.63(4) 3_755 . ?
Se1 Cu1 Br1 142.00(5) . 3_755 ?
Se1 Cu1 Br1 111.55(5) . . ?
Br1 Cu1 Br1 106.37(4) 3_755 . ?
Se1 Cu1 Cu1 162.50(7) . 3_755 ?
Br1 Cu1 Cu1 55.30(4) 3_755 3_755 ?
Br1 Cu1 Cu1 51.06(4) . 3_755 ?
O4 P1 O3 101.8(3) . . ?
O4 P1 Se1 112.4(2) . . ?
O3 P1 Se1 112.0(2) . . ?
O4 P1 Fe1 112.7(2) . . ?
O3 P1 Fe1 103.1(2) . . ?
Se1 P1 Fe1 113.84(8) . . ?
C8 O3 P1 127.5(5) . . ?
C11 O4 P1 131.2(5) . . ?
C5 C4 C3 108.2(9) . . ?
C5 C4 Fe1 70.4(4) . . ?
C3 C4 Fe1 70.4(4) . . ?
O2 C7 Fe1 176.7(7) . . ?
C2 C3 C4 108.1(9) . . ?
C2 C3 Fe1 71.2(5) . . ?
C4 C3 Fe1 70.3(4) . . ?
O4 C11 C13 110.0(7) . . ?
O4 C11 C12 105.7(7) . . ?
C13 C11 C12 113.9(7) . . ?
C4 C5 C1 107.7(8) . . ?
C4 C5 Fe1 71.2(5) . . ?
C1 C5 Fe1 70.0(5) . . ?
O1 C6 Fe1 178.9(8) . . ?
C3 C2 C1 107.8(9) . . ?
C3 C2 Fe1 70.5(5) . . ?
C1 C2 Fe1 69.4(5) . . ?
O3 C8 C10 111.2(9) . . ?
O3 C8 C9 107.8(8) . . ?
C10 C8 C9 112.4(9) . . ?
C2 C1 C5 108.1(9) . . ?
C2 C1 Fe1 71.6(5) . . ?
C5 C1 Fe1 70.6(5) . . ?

loop_
_geom_bond_atom_site_label_1
_geom_bond_atom_site_label_2
_geom_bond_distance
_geom_bond_site_symmetry_2
_geom_bond_publ_flag
Se1 P1 2.1707(19) . ?
Se1 Cu1 2.2980(12) . ?
Fe1 C7 1.743(10) . ?
Fe1 C6 1.771(9) . ?
Fe1 C1 2.066(8) . ?
Fe1 C5 2.073(7) . ?
Fe1 C4 2.083(7) . ?
Fe1 C3 2.085(7) . ?
Fe1 C2 2.094(7) . ?
Fe1 P1 2.1981(19) . ?
Br1 Cu1 2.3566(13) 3_755 ?
Br1 Cu1 2.4909(13) . ?
Cu1 Br1 2.3566(13) 3_755 ?
Cu1 Cu1 2.9069(17) 3_755 ?
P1 O4 1.563(5) . ?
P1 O3 1.592(6) . ?
O3 C8 1.420(9) . ?
O4 C11 1.452(8) . ?
O2 C7 1.151(9) . ?
C4 C5 1.367(11) . ?
C4 C3 1.401(11) . ?
C3 C2 1.369(12) . ?
C11 C13 1.471(10) . ?
C11 C12 1.482(10) . ?
O1 C6 1.141(8) . ?
C5 C1 1.395(11) . ?
C2 C1 1.389(11) . ?
C8 C10 1.435(13) . ?
C8 C9 1.486(12) . ?
